data_1514227
loop_
_publ_author_name
'Bystroem, A. M.'

_publ_section_title
;
 The crystal structure of ramsdellite, an orthorhombic modification of Mn
 O2
;
_journal_coden_ASTM ACSAA4
_journal_name_full
;
 Acta Chemica Scandinavica (1-27,1973-42,1988)
;
_journal_page_first 163
_journal_page_last 173
_journal_paper_doi 10.3891/acta.chem.scand.03-0163
_journal_volume 3
_journal_year 1949
_chemical_formula_structural 'Mn O2'
_chemical_formula_sum 'Mn O2'
_chemical_name_mineral Ramsdellite
_chemical_name_systematic 'Manganese(IV) Oxide'
_space_group_IT_number 62
_symmetry_Int_Tables_number 62
_symmetry_space_group_name_Hall '-P 2ac 2n'
_symmetry_space_group_name_H-M 'P n m a'
_audit_creation_date 2008/07/07
_audit_update_record 2009/08/01
_cell_angle_alpha 90.0
_cell_angle_beta 90.0
_cell_angle_gamma 90.0
_cell_formula_units_Z 4
_cell_length_a 9.27(1)
_cell_length_b 2.866(5)
_cell_length_c 4.533(5)
_cell_volume 120.4(3)
_cod_data_source_file 'data_MnO2melanie653914.cif'
_cod_data_source_block /var/www/cod/tmp/uploads/1396617272.74-D290F29E9218B844.cif
_cod_original_cell_volume 120.43
_cod_original_formula_sum 'Mn1 O2'
_cod_database_code 1514227

loop_
_symmetry_equiv_pos_site_id
_symmetry_equiv_pos_as_xyz
1 'x+1/2, y, -z+1/2'
2 'x, -y+1/2, z'
3 '-x+1/2, y+1/2, z+1/2'
4 '-x, -y, -z'
5 '-x+1/2, -y, z+1/2'
6 '-x, y+1/2, -z'
7 'x+1/2, -y+1/2, -z+1/2'
8 'x, y, z'

loop_
_atom_site_label
_atom_site_type_symbol
_atom_site_symmetry_multiplicity
_atom_site_Wyckoff_symbol
_atom_site_fract_x
_atom_site_fract_y
_atom_site_fract_z
_atom_site_occupancy
_atom_site_attached_hydrogens
Mn1 Mn4+ 4 c 0.136 0.25 0.022 1 0
O1 O2- 4 c 0.275 0.25 0.333 1 0
O2 O2- 4 c 0.967 0.25 0.789 1 0

loop_
_atom_type_symbol
_atom_type_oxidation_number
Mn4+ 4
O2- -2
